data_4101027
_journal_name_full 'Journal of the American Chemical Society'
_journal_paper_doi 10.1021/ja055523r
_journal_year 2006
_chemical_formula_sum 'C35 H30 Cl N7 O3.5 Ru'
_chemical_formula_weight 741.18
_space_group_IT_number 13
_symmetry_cell_setting monoclinic
_symmetry_space_group_name_Hall '-P 2yc'
_symmetry_space_group_name_H-M 'P 1 2/c 1'
_cell_angle_alpha 90.00
_cell_angle_beta 94.394(6)
_cell_angle_gamma 90.00
_cell_formula_units_Z 4
_cell_length_a 16.8289(16)
_cell_length_b 12.6197(16)
_cell_length_c 13.8203(15)
_cell_measurement_temperature 143(1)
_cell_volume 2926.5(6)
_diffrn_ambient_temperature 143(1)
_exptl_crystal_density_diffrn 1.682
_cod_original_sg_symbol_H-M 'P 2/c'
_cod_original_formula_sum 'C35 H30 Cl N7 O3.50 Ru'
_cod_database_code 4101027

loop_
_symmetry_equiv_pos_as_xyz
'x, y, z'
'-x, y, -z+1/2'
'-x, -y, -z'
'x, -y, z-1/2'

loop_
_atom_site_label
_atom_site_type_symbol
_atom_site_fract_x
_atom_site_fract_y
_atom_site_fract_z
_atom_site_U_iso_or_equiv
_atom_site_adp_type
_atom_site_occupancy
_atom_site_symmetry_multiplicity
_atom_site_calc_flag
_atom_site_refinement_flags
_atom_site_disorder_assembly
_atom_site_disorder_group
Ru1 Ru 0.211130(18) 0.61191(3) 0.56473(2) 0.02072(11) Uani 1 1 d . . .
Cl1 Cl 0.12674(6) 0.69741(9) 0.67106(7) 0.0304(3) Uani 1 1 d . . .
O1 O 0.58313(15) 0.5668(2) 0.33951(19) 0.0253(7) Uani 1 1 d . . .
O2 O 0.58144(17) 0.8852(2) 0.4843(2) 0.0299(7) Uani 1 1 d . . .
C1 C 0.3592(2) 0.6150(3) 0.4860(3) 0.0142(8) Uani 1 1 d . . .
N2 N 0.29889(17) 0.5479(3) 0.4876(2) 0.0176(7) Uani 1 1 d . . .
C3 C 0.3210(2) 0.4625(3) 0.4356(2) 0.0165(9) Uani 1 1 d . . .
C4 C 0.2794(2) 0.3697(3) 0.4155(3) 0.0227(10) Uani 1 1 d . . .
H4 H 0.2289 0.3589 0.4367 0.030 Uiso 1 1 calc R . .
C5 C 0.3155(2) 0.2947(3) 0.3634(3) 0.0247(10) Uani 1 1 d . . .
H5 H 0.2888 0.2313 0.3496 0.033 Uiso 1 1 calc R . .
C6 C 0.3894(2) 0.3088(3) 0.3303(3) 0.0242(10) Uani 1 1 d . . .
H6 H 0.4118 0.2552 0.2951 0.032 Uiso 1 1 calc R . .
C7 C 0.4304(2) 0.4007(3) 0.3486(3) 0.0196(9) Uani 1 1 d . . .
H7 H 0.4804 0.4105 0.3256 0.026 Uiso 1 1 calc R . .
C8 C 0.3967(2) 0.4785(3) 0.4014(3) 0.0195(9) Uani 1 1 d . . .
C9 C 0.4212(2) 0.5806(3) 0.4337(3) 0.0198(9) Uani 1 1 d . . .
C10 C 0.4848(2) 0.6491(3) 0.4306(2) 0.0175(9) Uani 1 1 d . . .
C11 C 0.5600(2) 0.6399(3) 0.3838(3) 0.0219(9) Uani 1 1 d . . .
N12 N 0.59948(18) 0.7325(3) 0.4017(2) 0.0229(8) Uani 1 1 d . . .
C13 C 0.5579(2) 0.8000(3) 0.4590(3) 0.0237(10) Uani 1 1 d . . .
C14 C 0.4848(2) 0.7450(3) 0.4759(3) 0.0197(9) Uani 1 1 d . . .
C15 C 0.4229(2) 0.7804(3) 0.5316(3) 0.0203(9) Uani 1 1 d . . .
C16 C 0.4183(3) 0.8746(3) 0.5800(3) 0.0263(10) Uani 1 1 d . . .
H16 H 0.4597 0.9235 0.5795 0.035 Uiso 1 1 calc R . .
C17 C 0.3541(2) 0.8957(4) 0.6278(3) 0.0266(10) Uani 1 1 d . . .
H17 H 0.3511 0.9584 0.6627 0.035 Uiso 1 1 calc R . .
C18 C 0.2921(3) 0.8237(4) 0.6251(3) 0.0282(11) Uani 1 1 d . . .
H18 H 0.2472 0.8406 0.6572 0.037 Uiso 1 1 calc R . .
N19 N 0.29348(17) 0.7332(3) 0.5796(2) 0.0201(7) Uani 1 1 d . . .
C20 C 0.3595(2) 0.7133(3) 0.5335(3) 0.0202(9) Uani 1 1 d . . .
C21 C 0.6788(2) 0.7557(4) 0.3751(3) 0.0283(10) Uani 1 1 d . . .
H21A H 0.7037 0.6901 0.3569 0.038 Uiso 1 1 calc R . .
H21B H 0.7098 0.7836 0.4315 0.038 Uiso 1 1 calc R . .
C22 C 0.6820(2) 0.8321(3) 0.2945(3) 0.0244(10) Uani 1 1 d . . .
C23 C 0.6177(3) 0.8574(4) 0.2330(3) 0.0301(10) Uani 1 1 d . . .
H23 H 0.5689 0.8249 0.2404 0.040 Uiso 1 1 calc R . .
C24 C 0.6240(3) 0.9296(4) 0.1608(3) 0.0332(11) Uani 1 1 d . . .
H24 H 0.5790 0.9481 0.1211 0.044 Uiso 1 1 calc R . .
C25 C 0.6943(3) 0.9745(4) 0.1465(3) 0.0419(13) Uani 1 1 d . . .
H25 H 0.6986 1.0222 0.0959 0.056 Uiso 1 1 calc R . .
C26 C 0.7589(3) 0.9497(5) 0.2062(4) 0.0521(15) Uani 1 1 d . . .
H26 H 0.8077 0.9814 0.1975 0.069 Uiso 1 1 calc R . .
C27 C 0.7524(3) 0.8783(4) 0.2793(4) 0.0420(13) Uani 1 1 d . . .
H27 H 0.7974 0.8610 0.3195 0.056 Uiso 1 1 calc R . .
C28 C 0.1627(2) 0.6733(4) 0.4583(3) 0.0278(10) Uani 1 1 d . . .
O29 O 0.13360(19) 0.7155(3) 0.3925(2) 0.0466(9) Uani 1 1 d . . .
N30 N 0.26322(18) 0.5348(3) 0.6893(2) 0.0217(8) Uani 1 1 d . . .
H30A H 0.3061 0.4975 0.6742 0.029 Uiso 1 1 calc R . .
H30B H 0.2790 0.5828 0.7349 0.029 Uiso 1 1 calc R . .
C31 C 0.2038(2) 0.4639(4) 0.7260(3) 0.0282(10) Uani 1 1 d . . .
H31A H 0.1729 0.5023 0.7709 0.038 Uiso 1 1 calc R . .
H31B H 0.2305 0.4059 0.7611 0.038 Uiso 1 1 calc R . .
C32 C 0.1496(2) 0.4209(4) 0.6462(3) 0.0246(10) Uani 1 1 d . . .
C33 C 0.1065(3) 0.3316(4) 0.6553(3) 0.0349(11) Uani 1 1 d . . .
H33 H 0.1122 0.2927 0.7125 0.046 Uiso 1 1 calc R . .
C34 C 0.0553(3) 0.2990(4) 0.5818(4) 0.0377(12) Uani 1 1 d . . .
H34 H 0.0251 0.2379 0.5877 0.050 Uiso 1 1 calc R . .
C35 C 0.0486(3) 0.3569(4) 0.4990(3) 0.0365(12) Uani 1 1 d . . .
H35 H 0.0146 0.3349 0.4467 0.049 Uiso 1 1 calc R . .
C36 C 0.0917(2) 0.4471(4) 0.4926(3) 0.0278(10) Uani 1 1 d . . .
H36 H 0.0858 0.4875 0.4362 0.037 Uiso 1 1 calc R . .
N37 N 0.14180(17) 0.4787(3) 0.5649(2) 0.0228(8) Uani 1 1 d . . .
C38 C 0.0000 0.8813(10) 0.7500 0.197(11) Uani 0.867(16) 2 d SPDU . .
C39 C 0.0000 0.9965(10) 0.7500 0.133(7) Uani 0.867(16) 2 d SPDU . .
N40 N 0.0000 1.0878(10) 0.7500 0.220(11) Uani 0.867(16) 2 d SPDU . .
C41 C 0.1099(11) 0.9404(11) 0.5135(11) 0.145(7) Uani 0.595(9) 1 d PDU . .
C42 C 0.1350(8) 1.0459(9) 0.4864(9) 0.086(4) Uani 0.595(9) 1 d PDU . .
N43 N 0.1537(9) 1.1284(10) 0.4599(10) 0.132(6) Uani 0.595(9) 1 d PDU . .
O3 O 0.0000 0.5361(5) 0.7500 0.0687(17) Uani 1 2 d S . .
H38A H -0.0534 0.8545 0.7450 0.220 Uiso 0.43 1 d P . .
H38B H 0.0267 0.8545 0.8086 0.220 Uiso 0.43 1 d P . .
H38C H 0.0267 0.8545 0.6964 0.220 Uiso 0.43 1 d P . .
H41A H 0.0554 0.9416 0.5326 0.160 Uiso 0.60 1 d P . .
H41B H 0.1427 0.9129 0.5669 0.160 Uiso 0.60 1 d P . .
H41C H 0.1110 0.8921 0.4602 0.160 Uiso 0.60 1 d P . .
H3A H 0.0377 0.5785 0.7265 0.160 Uiso 1 1 d . . .

loop_
_atom_site_aniso_label
_atom_site_aniso_U_11
_atom_site_aniso_U_22
_atom_site_aniso_U_33
_atom_site_aniso_U_23
_atom_site_aniso_U_13
_atom_site_aniso_U_12
Ru1 0.0179(2) 0.0244(2) 0.01996(16) -0.00348(15) 0.00236(14) 0.00056(15)
Cl1 0.0217(6) 0.0383(7) 0.0317(6) -0.0071(5) 0.0061(4) 0.0021(5)
O1 0.0196(15) 0.0283(18) 0.0280(15) -0.0040(14) 0.0024(12) 0.0038(14)
O2 0.0283(18) 0.0231(18) 0.0385(17) 0.0002(14) 0.0045(13) -0.0074(14)
C1 0.018(2) 0.0102(19) 0.0142(17) 0.0001(16) 0.0026(16) -0.0008(17)
N2 0.0159(17) 0.0214(19) 0.0152(15) -0.0051(15) 0.0004(13) 0.0015(15)
C3 0.014(2) 0.022(2) 0.0132(17) 0.0026(17) -0.0029(15) 0.0008(18)
C4 0.020(2) 0.024(2) 0.024(2) 0.0014(18) -0.0021(17) -0.0051(19)
C5 0.024(2) 0.021(2) 0.029(2) -0.0011(19) 0.0022(18) -0.001(2)
C6 0.031(3) 0.021(2) 0.020(2) -0.0063(18) -0.0014(17) 0.009(2)
C7 0.019(2) 0.024(2) 0.0155(18) 0.0002(17) 0.0020(15) 0.0029(19)
C8 0.020(2) 0.020(2) 0.0170(18) 0.0026(18) -0.0031(17) 0.0007(18)
C9 0.014(2) 0.028(2) 0.0176(18) -0.0014(17) 0.0028(15) 0.0023(19)
C10 0.018(2) 0.018(2) 0.0162(18) 0.0014(16) -0.0012(15) 0.0037(18)
C11 0.024(2) 0.024(2) 0.0178(19) 0.0044(18) -0.0010(17) 0.000(2)
N12 0.0155(18) 0.024(2) 0.0301(18) 0.0026(16) 0.0056(14) -0.0027(16)
C13 0.027(2) 0.022(2) 0.021(2) 0.0064(18) -0.0021(17) -0.001(2)
C14 0.016(2) 0.023(2) 0.0203(19) 0.0052(18) 0.0034(16) 0.0011(18)
C15 0.021(2) 0.020(2) 0.0199(19) -0.0003(17) -0.0016(16) -0.0009(19)
C16 0.031(3) 0.021(2) 0.027(2) 0.0055(19) 0.0041(19) -0.006(2)
C17 0.032(3) 0.023(2) 0.025(2) -0.0067(19) 0.0025(18) -0.001(2)
C18 0.036(3) 0.024(3) 0.025(2) -0.0036(19) 0.0033(19) 0.005(2)
N19 0.0148(17) 0.0220(19) 0.0238(16) -0.0009(16) 0.0032(14) 0.0036(15)
C20 0.018(2) 0.023(2) 0.0199(19) 0.0015(17) 0.0005(16) 0.0013(19)
C21 0.020(2) 0.030(3) 0.035(2) 0.005(2) 0.0039(18) -0.005(2)
C22 0.025(2) 0.022(2) 0.026(2) -0.0021(18) 0.0073(18) -0.001(2)
C23 0.030(3) 0.030(3) 0.030(2) -0.003(2) 0.0002(19) -0.003(2)
C24 0.039(3) 0.030(3) 0.029(2) -0.005(2) -0.004(2) -0.003(2)
C25 0.054(3) 0.040(3) 0.034(3) 0.011(2) 0.017(2) 0.004(3)
C26 0.040(3) 0.056(4) 0.063(3) 0.023(3) 0.021(3) -0.001(3)
C27 0.027(3) 0.044(3) 0.057(3) 0.011(3) 0.009(2) 0.001(2)
C28 0.027(2) 0.034(3) 0.022(2) -0.006(2) 0.0029(19) 0.008(2)
O29 0.044(2) 0.062(3) 0.0332(18) 0.0114(18) -0.0016(15) 0.0079(19)
N30 0.0199(18) 0.025(2) 0.0193(16) -0.0037(15) -0.0019(14) -0.0039(16)
C31 0.029(2) 0.032(3) 0.024(2) 0.000(2) 0.0088(18) 0.001(2)
C32 0.013(2) 0.033(3) 0.028(2) -0.001(2) 0.0055(17) -0.008(2)
C33 0.035(3) 0.033(3) 0.037(2) 0.004(2) 0.000(2) -0.002(2)
C34 0.025(3) 0.025(3) 0.063(3) -0.003(2) 0.004(2) -0.007(2)
C35 0.028(3) 0.036(3) 0.044(3) -0.010(2) -0.007(2) 0.001(2)
C36 0.024(2) 0.029(3) 0.031(2) -0.004(2) 0.0014(18) 0.004(2)
N37 0.0109(16) 0.029(2) 0.0294(18) -0.0082(17) 0.0047(14) 0.0008(15)
C38 0.204(19) 0.068(8) 0.34(3) 0.000 0.184(19) 0.000
C39 0.097(10) 0.076(7) 0.220(19) 0.000 -0.036(10) 0.000
N40 0.186(16) 0.080(8) 0.37(3) 0.000 -0.121(16) 0.000
C41 0.190(17) 0.129(13) 0.108(12) 0.025(10) -0.030(11) -0.060(13)
C42 0.112(11) 0.077(8) 0.071(8) -0.011(7) 0.015(7) 0.033(8)
N43 0.179(13) 0.095(9) 0.128(11) -0.004(9) 0.060(9) 0.010(10)
O3 0.054(3) 0.056(4) 0.100(5) 0.000 0.033(3) 0.000

loop_
_geom_bond_atom_site_label_1
_geom_bond_atom_site_label_2
_geom_bond_distance
_geom_bond_site_symmetry_2
_geom_bond_publ_flag
Ru1 C28 1.802(4) . ?
Ru1 N37 2.046(3) . ?
Ru1 N2 2.052(3) . ?
Ru1 N19 2.065(3) . ?
Ru1 N30 2.109(3) . ?
Ru1 Cl1 2.3792(10) . ?
O1 C11 1.190(5) . ?
O2 C13 1.190(5) . ?
C1 N2 1.324(5) . ?
C1 C9 1.383(5) . ?
C1 C20 1.404(5) . ?
N2 C3 1.363(5) . ?
C3 C4 1.382(5) . ?
C3 C8 1.406(5) . ?
C4 C5 1.360(5) . ?
C5 C6 1.370(5) . ?
C6 C7 1.363(6) . ?
C7 C8 1.373(5) . ?
C8 C9 1.414(6) . ?
C9 C10 1.379(5) . ?
C10 C14 1.363(5) . ?
C10 C11 1.470(5) . ?
C11 N12 1.358(5) . ?
N12 C13 1.388(5) . ?
N12 C21 1.442(5) . ?
C13 C14 1.446(6) . ?
C14 C15 1.414(5) . ?
C15 C20 1.363(6) . ?
C15 C16 1.368(6) . ?
C16 C17 1.337(6) . ?
C17 C18 1.382(6) . ?
C18 N19 1.305(5) . ?
N19 C20 1.346(5) . ?
C21 C22 1.478(6) . ?
C22 C27 1.351(6) . ?
C22 C23 1.362(6) . ?
C23 C24 1.362(6) . ?
C24 C25 1.340(6) . ?
C25 C26 1.349(7) . ?
C26 C27 1.365(7) . ?
C28 O29 1.132(5) . ?
N30 C31 1.461(5) . ?
C31 C32 1.479(6) . ?
C32 N37 1.338(5) . ?
C32 C33 1.351(6) . ?
C33 C34 1.345(6) . ?
C34 C35 1.356(6) . ?
C35 C36 1.356(6) . ?
C36 N37 1.318(5) . ?
C38 C39 1.454(5) . ?
C39 N40 1.151(5) . ?
C41 C42 1.454(5) . ?
C42 N43 1.155(5) . ?
